data_4104601
loop_
_publ_author_name
'Holger Braunschweig'
'Thomas Herbst'
'Daniela Rais'
'Sundargopal Ghosh'
'Thomas Kupfer'
'Krzysztof Radacki'
'Andrew G. Crawford'
'Richard M. Ward'
'Todd B. Marder'
'Israel Fern\'andez'
'Gernot Frenking'

_publ_contact_author_address
; Institut fuer Anorganische Chemie
Universitaet Wuerzburg
Am Hubland
97074 Wuerzburg, Germany
;
_publ_contact_author_email H.Braunschweig@mail.uni-wuerzburg.de
_publ_contact_author_fax +49-931-8884623
_publ_contact_author_name 'Prof. Dr. Holger Braunschweig'
_publ_contact_author_phone +49-931-8885260
_publ_section_title
;
 Borylene-Based Direct Functionalization of Organic Substrates: Synthesis,
 Characterization, and Photophysical Properties of Novel \p-Conjugated
 Borirenes
;
_journal_name_full 'Journal of the American Chemical Society'
_journal_page_first 8989
_journal_page_last 8999
_journal_paper_doi 10.1021/ja902198z
_journal_volume 131
_journal_year 2009
_chemical_formula_moiety 'C28 H58 B2 N2 Si6'
_chemical_formula_sum 'C28 H58 B2 N2 Si6'
_chemical_formula_weight 612.92
_chemical_name_common
;
?
;
_chemical_name_systematic
; 
?
;
_space_group_IT_number 2
_symmetry_cell_setting triclinic
_symmetry_space_group_name_Hall '-P 1'
_symmetry_space_group_name_H-M 'P -1'
_atom_sites_solution_hydrogens geom
_atom_sites_solution_primary direct
_atom_sites_solution_secondary difmap
_audit_creation_method SHELXL-97
_cell_angle_alpha 68.987(7)
_cell_angle_beta 82.634(7)
_cell_angle_gamma 77.599(7)
_cell_formula_units_Z 1
_cell_length_a 6.6063(9)
_cell_length_b 10.7222(14)
_cell_length_c 14.846(2)
_cell_measurement_reflns_used 6697
_cell_measurement_temperature 101(2)
_cell_measurement_theta_max 0.00
_cell_measurement_theta_min 0.00
_cell_volume 957.3(2)
_computing_cell_refinement 'Saint+ ver. 7.12A (Bruker AXS)'
_computing_data_collection 'APEX2 ver. 1.0-27 (Bruker AXS)'
_computing_data_reduction 'Saint+ ver. 7.12A (Bruker AXS)'
_computing_molecular_graphics 'XP ver. 5.1 (Bruker AXS, 1998)'
_computing_publication_material 'SHELXL-97 (Sheldrick, 1997)'
_computing_structure_refinement 'SHELXL-97 (Sheldrick, 1997)'
_computing_structure_solution 'SHELXS-97 (Sheldrick, 1990)'
_diffrn_ambient_temperature 101(2)
_diffrn_measured_fraction_theta_full 0.990
_diffrn_measured_fraction_theta_max 0.985
_diffrn_measurement_device_type 'CCD area detector'
_diffrn_measurement_method 'phi and omega scans'
_diffrn_radiation_monochromator 'multi-layer mirror'
_diffrn_radiation_source 'rotating anode'
_diffrn_radiation_type MoK\a
_diffrn_radiation_wavelength 0.71073
_diffrn_reflns_av_R_equivalents 0.0585
_diffrn_reflns_av_sigmaI/netI 0.0484
_diffrn_reflns_limit_h_max 8
_diffrn_reflns_limit_h_min -8
_diffrn_reflns_limit_k_max 13
_diffrn_reflns_limit_k_min -13
_diffrn_reflns_limit_l_max 15
_diffrn_reflns_limit_l_min -18
_diffrn_reflns_number 19169
_diffrn_reflns_theta_full 26.00
_diffrn_reflns_theta_max 26.09
_diffrn_reflns_theta_min 1.47
_exptl_absorpt_coefficient_mu 0.237
_exptl_absorpt_correction_T_max 0.9906
_exptl_absorpt_correction_T_min 0.9676
_exptl_absorpt_correction_type multi-scan
_exptl_absorpt_process_details 'Sadabs 2004/1 (Brucker Nonius 2004)'
_exptl_crystal_colour clear
_exptl_crystal_density_diffrn 1.063
_exptl_crystal_description block
_exptl_crystal_F_000 334
_exptl_crystal_size_max 0.14
_exptl_crystal_size_mid 0.07
_exptl_crystal_size_min 0.04
_refine_diff_density_max 0.429
_refine_diff_density_min -0.342
_refine_diff_density_rms 0.060
_refine_ls_extinction_method none
_refine_ls_goodness_of_fit_ref 1.081
_refine_ls_hydrogen_treatment constr
_refine_ls_matrix_type full
_refine_ls_number_parameters 172
_refine_ls_number_reflns 3736
_refine_ls_number_restraints 0
_refine_ls_restrained_S_all 1.081
_refine_ls_R_factor_all 0.0587
_refine_ls_R_factor_gt 0.0390
_refine_ls_shift/su_max 0.001
_refine_ls_shift/su_mean 0.000
_refine_ls_structure_factor_coef Fsqd
_refine_ls_weighting_details 'calc w=1/[\s^2^(Fo^2^)+(0.0432P)^2^+0.5819P] where P=(Fo^2^+2Fc^2^)/3'
_refine_ls_weighting_scheme calc
_refine_ls_wR_factor_gt 0.0943
_refine_ls_wR_factor_ref 0.1053
_reflns_number_gt 2936
_reflns_number_total 3736
_reflns_threshold_expression >2sigma(I)
_cod_data_source_file ja902198z_si_001_2.cif
_cod_data_source_block 7
_cod_original_sg_symbol_Hall ' '
_cod_database_code 4104601

loop_
_symmetry_equiv_pos_as_xyz
'x, y, z'
'-x, -y, -z'

loop_
_atom_site_label
_atom_site_type_symbol
_atom_site_fract_x
_atom_site_fract_y
_atom_site_fract_z
_atom_site_U_iso_or_equiv
_atom_site_adp_type
_atom_site_occupancy
_atom_site_symmetry_multiplicity
_atom_site_calc_flag
_atom_site_refinement_flags
Si1 Si 0.21467(9) 1.21813(6) 0.70180(4) 0.01696(15) Uani 1 1 d .
N1 N 0.5755(3) 0.79291(17) 0.77511(12) 0.0181(4) Uani 1 1 d .
C1 C 0.0134(3) 1.3166(2) 0.61349(16) 0.0243(5) Uani 1 1 d .
H1A H -0.1109 1.2750 0.6320 0.037 Uiso 1 1 calc R
H1B H 0.0670 1.3163 0.5489 0.037 Uiso 1 1 calc R
H1C H -0.0220 1.4104 0.6130 0.037 Uiso 1 1 calc R
B1 B 0.4265(4) 0.9019(2) 0.72047(16) 0.0165(5) Uani 1 1 d .
Si2 Si 0.68199(9) 0.65624(6) 0.73523(4) 0.01757(15) Uani 1 1 d .
C2 C 0.1226(4) 1.2167(2) 0.82557(16) 0.0328(6) Uani 1 1 d .
H2A H 0.0010 1.1725 0.8466 0.049 Uiso 1 1 calc R
H2B H 0.0848 1.3103 0.8255 0.049 Uiso 1 1 calc R
H2C H 0.2334 1.1666 0.8700 0.049 Uiso 1 1 calc R
Si3 Si 0.62665(9) 0.80779(6) 0.88376(4) 0.02178(16) Uani 1 1 d .
C3 C 0.4466(4) 1.3014(2) 0.66233(18) 0.0316(6) Uani 1 1 d .
H3A H 0.4949 1.3028 0.5968 0.047 Uiso 1 1 calc R
H3B H 0.5574 1.2505 0.7066 0.047 Uiso 1 1 calc R
H3C H 0.4095 1.3948 0.6628 0.047 Uiso 1 1 calc R
C4 C 0.5895(3) 0.6873(2) 0.61490(15) 0.0226(5) Uani 1 1 d .
H4A H 0.4379 0.6973 0.6194 0.034 Uiso 1 1 calc R
H4B H 0.6514 0.6103 0.5934 0.034 Uiso 1 1 calc R
H4C H 0.6303 0.7705 0.5684 0.034 Uiso 1 1 calc R
C5 C 0.6026(4) 0.4963(2) 0.81975(17) 0.0324(6) Uani 1 1 d .
H5A H 0.4508 0.5080 0.8253 0.049 Uiso 1 1 calc R
H5B H 0.6548 0.4747 0.8835 0.049 Uiso 1 1 calc R
H5C H 0.6605 0.4219 0.7950 0.049 Uiso 1 1 calc R
C6 C 0.9702(3) 0.6375(2) 0.72296(18) 0.0296(5) Uani 1 1 d .
H6A H 1.0090 0.7225 0.6782 0.044 Uiso 1 1 calc R
H6B H 1.0293 0.5636 0.6979 0.044 Uiso 1 1 calc R
H6C H 1.0237 0.6166 0.7863 0.044 Uiso 1 1 calc R
C7 C 0.7992(4) 0.6532(3) 0.95851(18) 0.0413(7) Uani 1 1 d .
H7A H 0.7344 0.5736 0.9727 0.062 Uiso 1 1 calc R
H7B H 0.8208 0.6641 1.0192 0.062 Uiso 1 1 calc R
H7C H 0.9332 0.6405 0.9230 0.062 Uiso 1 1 calc R
C8 C 0.3778(4) 0.8290(3) 0.95481(16) 0.0324(6) Uani 1 1 d .
H8A H 0.2845 0.9105 0.9173 0.049 Uiso 1 1 calc R
H8B H 0.4039 0.8386 1.0153 0.049 Uiso 1 1 calc R
H8C H 0.3133 0.7492 0.9694 0.049 Uiso 1 1 calc R
C9 C 0.7566(4) 0.9550(3) 0.85907(17) 0.0344(6) Uani 1 1 d .
H9A H 0.6681 1.0383 0.8206 0.052 Uiso 1 1 calc R
H9B H 0.8899 0.9412 0.8233 0.052 Uiso 1 1 calc R
H9C H 0.7802 0.9633 0.9203 0.052 Uiso 1 1 calc R
C10 C 0.2707(3) 0.96787(19) 0.64704(13) 0.0148(4) Uani 1 1 d .
C11 C 0.2979(3) 1.0411(2) 0.70155(14) 0.0160(4) Uani 1 1 d .
C21 C 0.2114(3) 0.9596(2) 0.48671(14) 0.0161(4) Uani 1 1 d .
H21A H 0.3566 0.9316 0.4770 0.019 Uiso 1 1 calc R
C22 C 0.1340(3) 0.98511(19) 0.57110(13) 0.0140(4) Uani 1 1 d .
C23 C -0.0801(3) 1.02574(19) 0.58368(14) 0.0158(4) Uani 1 1 d .
H23A H -0.1364 1.0435 0.6410 0.019 Uiso 1 1 calc R

loop_
_atom_site_aniso_label
_atom_site_aniso_U_11
_atom_site_aniso_U_22
_atom_site_aniso_U_33
_atom_site_aniso_U_23
_atom_site_aniso_U_13
_atom_site_aniso_U_12
Si1 0.0151(3) 0.0173(3) 0.0201(3) -0.0091(2) -0.0030(2) -0.0006(2)
N1 0.0167(9) 0.0191(9) 0.0169(8) -0.0065(7) -0.0058(7) 0.0038(7)
C1 0.0201(12) 0.0193(11) 0.0312(12) -0.0060(9) -0.0072(9) 0.0002(9)
B1 0.0137(12) 0.0214(12) 0.0161(11) -0.0092(9) 0.0002(9) -0.0024(10)
Si2 0.0164(3) 0.0154(3) 0.0196(3) -0.0055(2) -0.0030(2) 0.0001(2)
C2 0.0471(16) 0.0243(12) 0.0259(12) -0.0132(10) -0.0006(11) 0.0029(11)
Si3 0.0225(3) 0.0248(3) 0.0164(3) -0.0081(2) -0.0074(2) 0.0049(3)
C3 0.0244(13) 0.0299(12) 0.0442(14) -0.0132(11) -0.0071(10) -0.0086(10)
C4 0.0263(12) 0.0192(10) 0.0222(11) -0.0105(9) -0.0040(9) 0.0032(9)
C5 0.0400(15) 0.0244(12) 0.0292(12) -0.0032(10) -0.0044(11) -0.0075(11)
C6 0.0195(12) 0.0275(12) 0.0438(14) -0.0180(11) -0.0033(10) 0.0027(10)
C7 0.0465(17) 0.0431(15) 0.0299(13) -0.0167(12) -0.0222(12) 0.0200(13)
C8 0.0347(14) 0.0353(13) 0.0207(11) -0.0076(10) -0.0025(10) 0.0039(11)
C9 0.0377(15) 0.0457(15) 0.0269(12) -0.0160(11) -0.0101(11) -0.0114(12)
C10 0.0119(10) 0.0162(10) 0.0160(10) -0.0060(8) 0.0014(8) -0.0020(8)
C11 0.0111(10) 0.0211(10) 0.0164(10) -0.0075(8) -0.0008(7) -0.0023(8)
C21 0.0113(10) 0.0177(10) 0.0184(10) -0.0059(8) -0.0016(8) -0.0009(8)
C22 0.0135(10) 0.0124(9) 0.0161(9) -0.0040(8) -0.0028(7) -0.0026(8)
C23 0.0168(11) 0.0173(10) 0.0138(9) -0.0071(8) 0.0005(8) -0.0018(8)

loop_
_atom_type_symbol
_atom_type_description
_atom_type_scat_dispersion_real
_atom_type_scat_dispersion_imag
_atom_type_scat_source
C C 0.0033 0.0016 'International Tables Vol C Tables 4.2.6.8 and 6.1.1.4'
H H 0.0000 0.0000 'International Tables Vol C Tables 4.2.6.8 and 6.1.1.4'
B B 0.0013 0.0007 'International Tables Vol C Tables 4.2.6.8 and 6.1.1.4'
N N 0.0061 0.0033 'International Tables Vol C Tables 4.2.6.8 and 6.1.1.4'
Si Si 0.0817 0.0704 'International Tables Vol C Tables 4.2.6.8 and 6.1.1.4'

loop_
_geom_angle_atom_site_label_1
_geom_angle_atom_site_label_2
_geom_angle_atom_site_label_3
_geom_angle
_geom_angle_site_symmetry_1
C2 Si1 C1 111.40(11) .
C2 Si1 C11 110.11(10) .
C1 Si1 C11 111.45(9) .
C2 Si1 C3 109.35(12) .
C1 Si1 C3 107.36(10) .
C11 Si1 C3 107.02(10) .
B1 N1 Si2 120.35(14) .
B1 N1 Si3 113.90(14) .
Si2 N1 Si3 125.69(10) .
Si1 C1 H1A 109.5 .
Si1 C1 H1B 109.5 .
H1A C1 H1B 109.5 .
Si1 C1 H1C 109.5 .
H1A C1 H1C 109.5 .
H1B C1 H1C 109.5 .
N1 B1 C10 155.0(2) .
N1 B1 C11 150.33(19) .
C10 B1 C11 54.59(13) .
N1 Si2 C4 110.48(9) .
N1 Si2 C5 110.95(10) .
C4 Si2 C5 107.43(10) .
N1 Si2 C6 109.50(10) .
C4 Si2 C6 107.81(11) .
C5 Si2 C6 110.61(11) .
Si1 C2 H2A 109.5 .
Si1 C2 H2B 109.5 .
H2A C2 H2B 109.5 .
Si1 C2 H2C 109.5 .
H2A C2 H2C 109.5 .
H2B C2 H2C 109.5 .
N1 Si3 C8 108.63(10) .
N1 Si3 C9 110.59(9) .
C8 Si3 C9 110.27(12) .
N1 Si3 C7 111.84(10) .
C8 Si3 C7 107.81(12) .
C9 Si3 C7 107.65(12) .
Si1 C3 H3A 109.5 .
Si1 C3 H3B 109.5 .
H3A C3 H3B 109.5 .
Si1 C3 H3C 109.5 .
H3A C3 H3C 109.5 .
H3B C3 H3C 109.5 .
Si2 C4 H4A 109.5 .
Si2 C4 H4B 109.5 .
H4A C4 H4B 109.5 .
Si2 C4 H4C 109.5 .
H4A C4 H4C 109.5 .
H4B C4 H4C 109.5 .
Si2 C5 H5A 109.5 .
Si2 C5 H5B 109.5 .
H5A C5 H5B 109.5 .
Si2 C5 H5C 109.5 .
H5A C5 H5C 109.5 .
H5B C5 H5C 109.5 .
Si2 C6 H6A 109.5 .
Si2 C6 H6B 109.5 .
H6A C6 H6B 109.5 .
Si2 C6 H6C 109.5 .
H6A C6 H6C 109.5 .
H6B C6 H6C 109.5 .
Si3 C7 H7A 109.5 .
Si3 C7 H7B 109.5 .
H7A C7 H7B 109.5 .
Si3 C7 H7C 109.5 .
H7A C7 H7C 109.5 .
H7B C7 H7C 109.5 .
Si3 C8 H8A 109.5 .
Si3 C8 H8B 109.5 .
H8A C8 H8B 109.5 .
Si3 C8 H8C 109.5 .
H8A C8 H8C 109.5 .
H8B C8 H8C 109.5 .
Si3 C9 H9A 109.5 .
Si3 C9 H9B 109.5 .
H9A C9 H9B 109.5 .
Si3 C9 H9C 109.5 .
H9A C9 H9C 109.5 .
H9B C9 H9C 109.5 .
C11 C10 C22 136.72(19) .
C11 C10 B1 63.63(15) .
C22 C10 B1 159.48(19) .
C10 C11 B1 61.79(14) .
C10 C11 Si1 137.51(15) .
B1 C11 Si1 159.27(15) .
C23 C21 C22 121.05(19) 2_576
C23 C21 H21A 119.5 2_576
C22 C21 H21A 119.5 .
C21 C22 C23 118.32(17) .
C21 C22 C10 121.69(18) .
C23 C22 C10 119.98(18) .
C21 C23 C22 120.63(19) 2_576
C21 C23 H23A 119.7 2_576
C22 C23 H23A 119.7 .

loop_
_geom_bond_atom_site_label_1
_geom_bond_atom_site_label_2
_geom_bond_distance
_geom_bond_site_symmetry_2
Si1 C2 1.856(2) .
Si1 C1 1.858(2) .
Si1 C11 1.861(2) .
Si1 C3 1.863(2) .
N1 B1 1.423(3) .
N1 Si2 1.7509(18) .
N1 Si3 1.7575(17) .
C1 H1A 0.9800 .
C1 H1B 0.9800 .
C1 H1C 0.9800 .
B1 C10 1.473(3) .
B1 C11 1.498(3) .
Si2 C4 1.855(2) .
Si2 C5 1.861(2) .
Si2 C6 1.863(2) .
C2 H2A 0.9800 .
C2 H2B 0.9800 .
C2 H2C 0.9800 .
Si3 C8 1.853(3) .
Si3 C9 1.857(2) .
Si3 C7 1.863(2) .
C3 H3A 0.9800 .
C3 H3B 0.9800 .
C3 H3C 0.9800 .
C4 H4A 0.9800 .
C4 H4B 0.9800 .
C4 H4C 0.9800 .
C5 H5A 0.9800 .
C5 H5B 0.9800 .
C5 H5C 0.9800 .
C6 H6A 0.9800 .
C6 H6B 0.9800 .
C6 H6C 0.9800 .
C7 H7A 0.9800 .
C7 H7B 0.9800 .
C7 H7C 0.9800 .
C8 H8A 0.9800 .
C8 H8B 0.9800 .
C8 H8C 0.9800 .
C9 H9A 0.9800 .
C9 H9B 0.9800 .
C9 H9C 0.9800 .
C10 C11 1.362(3) .
C10 C22 1.470(3) .
C21 C23 1.387(3) 2_576
C21 C22 1.389(3) .
C21 H21A 0.9500 .
C22 C23 1.397(3) .
C23 C21 1.387(3) 2_576
C23 H23A 0.9500 .

loop_
_geom_torsion_atom_site_label_1
_geom_torsion_atom_site_label_2
_geom_torsion_atom_site_label_3
_geom_torsion_atom_site_label_4
_geom_torsion
_geom_torsion_site_symmetry_1
_geom_torsion_site_symmetry_4
Si2 N1 B1 C10 17.5(5) . .
Si3 N1 B1 C10 -159.7(4) . .
Si2 N1 B1 C11 -170.2(3) . .
Si3 N1 B1 C11 12.6(4) . .
B1 N1 Si2 C4 4.81(19) . .
Si3 N1 Si2 C4 -178.30(12) . .
B1 N1 Si2 C5 -114.22(17) . .
Si3 N1 Si2 C5 62.66(15) . .
B1 N1 Si2 C6 123.41(17) . .
Si3 N1 Si2 C6 -59.71(15) . .
B1 N1 Si3 C8 54.59(17) . .
Si2 N1 Si3 C8 -122.47(13) . .
B1 N1 Si3 C9 -66.56(17) . .
Si2 N1 Si3 C9 116.37(14) . .
B1 N1 Si3 C7 173.47(16) . .
Si2 N1 Si3 C7 -3.59(17) . .
N1 B1 C10 C11 175.3(5) . .
N1 B1 C10 C22 2.0(9) . .
C11 B1 C10 C22 -173.3(5) . .
C22 C10 C11 B1 176.6(3) . .
C22 C10 C11 Si1 -13.1(4) . .
B1 C10 C11 Si1 170.2(2) . .
N1 B1 C11 C10 -176.0(4) . .
N1 B1 C11 Si1 22.8(7) . .
C10 B1 C11 Si1 -161.1(5) . .
C2 Si1 C11 C10 134.0(2) . .
C1 Si1 C11 C10 9.8(3) . .
C3 Si1 C11 C10 -107.3(2) . .
C2 Si1 C11 B1 -71.0(5) . .
C1 Si1 C11 B1 164.9(4) . .
C3 Si1 C11 B1 47.8(5) . .
C23 C21 C22 C23 0.2(3) 2_576 .
C23 C21 C22 C10 178.99(17) 2_576 .
C11 C10 C22 C21 132.5(2) . .
B1 C10 C22 C21 -56.2(6) . .
C11 C10 C22 C23 -48.7(3) . .
B1 C10 C22 C23 122.6(5) . .
C21 C22 C23 C21 -0.2(3) . 2_576
C10 C22 C23 C21 -179.01(17) . 2_576
